data_4307870
loop_
_publ_author_name
'H. V. Rasika Dias'
'Chammi S. Palehepitiya Gamage'
'Jeremy Keltner'
'Himashinie V. K. Diyabalanage'
'Ivan Omari'
'Yvonne Eyobo'
'Nadeeka R. Dias'
'Nathan Roehr'
'Lesly McKinney'
'Theresa Poth'

_publ_contact_author_address
;Department of Chemistry and Biochemistry
The University of Texas at Arlington
Arlington, Texas 76019-0065, USA
;
_publ_contact_author_email dias@uta.edu
_publ_contact_author_fax 817-272-3808
_publ_contact_author_name 'Prof. H. V. R. Dias'
_publ_contact_author_phone 817-272-3813
_publ_section_title
;
Trinuclear Silver(I) Complexes of Fluorinated Pyrazolates
;
_journal_name_full 'Inorganic Chemistry'
_journal_page_first 2979
_journal_page_last 2987
_journal_paper_doi 10.1021/ic062374k
_journal_volume 46
_journal_year 2007
_chemical_formula_sum 'C37 H38 Ag3 F21 N6'
_chemical_formula_weight 1289.34
_chemical_name_common {[3-CF3,5-tBuPz]Ag}3-tol
_chemical_name_systematic
; 
 ? 
;
_space_group_IT_number 14
_symmetry_cell_setting monoclinic
_symmetry_space_group_name_Hall '-P 2ybc'
_symmetry_space_group_name_H-M 'P 1 21/c 1'
_atom_sites_solution_hydrogens geom
_atom_sites_solution_primary direct
_atom_sites_solution_secondary difmap
_audit_creation_method SHELXL-97
_cell_angle_alpha 90.00
_cell_angle_beta 107.197(1)
_cell_angle_gamma 90.00
_cell_formula_units_Z 4
_cell_length_a 15.4624(8)
_cell_length_b 25.0706(13)
_cell_length_c 12.3999(6)
_cell_measurement_reflns_used 8021
_cell_measurement_temperature 100(2)
_cell_measurement_theta_max 28.29
_cell_measurement_theta_min 2.37
_cell_volume 4591.9(4)
_computing_cell_refinement 'Bruker SMART'
_computing_data_collection 'Bruker SMART'
_computing_data_reduction 'Bruker SAINT'
_computing_molecular_graphics 'Bruker SHELXTL'
_computing_publication_material 'Bruker SHELXTL'
_computing_structure_refinement 'SHELXL-97 (Sheldrick, 1997)'
_computing_structure_solution 'SHELXS-97 (Sheldrick, 1990)'
_diffrn_ambient_temperature 100(2)
_diffrn_measured_fraction_theta_full 0.984
_diffrn_measured_fraction_theta_max 0.984
_diffrn_measurement_device_type 'CCD area detector'
_diffrn_measurement_method 'phi and omega scans'
_diffrn_radiation_monochromator graphite
_diffrn_radiation_source 'fine-focus sealed tube'
_diffrn_radiation_type MoK\a
_diffrn_radiation_wavelength 0.71073
_diffrn_reflns_av_R_equivalents 0.0190
_diffrn_reflns_av_sigmaI/netI 0.0169
_diffrn_reflns_limit_h_max 20
_diffrn_reflns_limit_h_min -20
_diffrn_reflns_limit_k_max 33
_diffrn_reflns_limit_k_min -33
_diffrn_reflns_limit_l_max 16
_diffrn_reflns_limit_l_min -16
_diffrn_reflns_number 42285
_diffrn_reflns_theta_full 28.31
_diffrn_reflns_theta_max 28.31
_diffrn_reflns_theta_min 1.90
_exptl_absorpt_coefficient_mu 1.388
_exptl_absorpt_correction_T_max 0.8853
_exptl_absorpt_correction_T_min 0.6891
_exptl_absorpt_correction_type multi-scan
_exptl_absorpt_process_details SADABS
_exptl_crystal_colour colorless
_exptl_crystal_density_diffrn 1.865
_exptl_crystal_density_meas 0
_exptl_crystal_density_method 'not measured'
_exptl_crystal_description needles
_exptl_crystal_F_000 2528
_exptl_crystal_size_max 0.29
_exptl_crystal_size_mid 0.11
_exptl_crystal_size_min 0.09
_refine_diff_density_max 0.696
_refine_diff_density_min -0.411
_refine_diff_density_rms 0.077
_refine_ls_extinction_method none
_refine_ls_goodness_of_fit_ref 1.044
_refine_ls_hydrogen_treatment constr
_refine_ls_matrix_type full
_refine_ls_number_parameters 614
_refine_ls_number_reflns 11241
_refine_ls_number_restraints 0
_refine_ls_restrained_S_all 1.044
_refine_ls_R_factor_all 0.0248
_refine_ls_R_factor_gt 0.0214
_refine_ls_shift/su_max 0.005
_refine_ls_shift/su_mean 0.000
_refine_ls_structure_factor_coef Fsqd
_refine_ls_weighting_details 'calc w=1/[\s^2^(Fo^2^)+(0.0274P)^2^+2.6781P] where P=(Fo^2^+2Fc^2^)/3'
_refine_ls_weighting_scheme calc
_refine_ls_wR_factor_gt 0.0517
_refine_ls_wR_factor_ref 0.0537
_reflns_number_gt 10206
_reflns_number_total 11241
_reflns_threshold_expression >2sigma(I)
_cod_data_source_file ic062374ksi20070206_075347_5.cif
_cod_data_source_block dias188a
_cod_depositor_comments
;
The following automatic conversions were performed:
'_symmetry_cell_setting' value 'Monoclinic' changed to 'monoclinic'
according to '/home/saulius/struct/CIF-dictionaries/cif_core.dic'
dictionary named 'cif_core.dic' version 2.4.1 from 2010-06-29.

Automatic conversion script
Id: cif_fix_enum 1527 2010-12-29 10:47:43Z saulius 
;
_cod_database_code 4307870

loop_
_symmetry_equiv_pos_as_xyz
'x, y, z'
'-x, y+1/2, -z+1/2'
'-x, -y, -z'
'x, -y-1/2, z-1/2'

loop_
_atom_site_label
_atom_site_type_symbol
_atom_site_fract_x
_atom_site_fract_y
_atom_site_fract_z
_atom_site_U_iso_or_equiv
_atom_site_adp_type
_atom_site_occupancy
_atom_site_symmetry_multiplicity
_atom_site_calc_flag
_atom_site_refinement_flags
_atom_site_disorder_assembly
_atom_site_disorder_group
Ag1 Ag 0.227314(8) 0.700504(5) 0.019179(11) 0.01863(3) Uani 1 1 d . . .
Ag2 Ag 0.264369(8) 0.834298(5) 0.040404(11) 0.01862(3) Uani 1 1 d . . .
Ag3 Ag 0.441570(8) 0.748309(5) 0.077739(11) 0.01817(3) Uani 1 1 d . . .
N1 N 0.11626(10) 0.75251(6) -0.01330(12) 0.0199(3) Uani 1 1 d . . .
N2 N 0.13030(10) 0.80632(6) -0.00780(12) 0.0197(3) Uani 1 1 d . . .
N3 N 0.39698(9) 0.86453(6) 0.09496(12) 0.0181(3) Uani 1 1 d . . .
N4 N 0.46819(9) 0.83044(5) 0.10710(12) 0.0182(3) Uani 1 1 d . . .
N5 N 0.42022(10) 0.66546(5) 0.05525(12) 0.0181(3) Uani 1 1 d . . .
N6 N 0.33440(9) 0.64628(6) 0.03749(12) 0.0181(3) Uani 1 1 d . . .
C1 C 0.02611(12) 0.74288(7) -0.04467(15) 0.0225(3) Uani 1 1 d . . .
C2 C -0.01917(12) 0.79157(8) -0.05911(17) 0.0275(4) Uani 1 1 d . . .
H2 H -0.0827 0.7973 -0.0809 0.033 Uiso 1 1 calc R . .
C3 C 0.04834(12) 0.82966(7) -0.03483(15) 0.0223(3) Uani 1 1 d . . .
C4 C -0.01264(12) 0.68692(8) -0.06194(17) 0.0278(4) Uani 1 1 d . . .
C5 C 0.01054(14) 0.66118(8) -0.16206(18) 0.0327(4) Uani 1 1 d . . .
H5A H -0.0168 0.6820 -0.2305 0.049 Uiso 1 1 calc R . .
H5B H -0.0132 0.6247 -0.1726 0.049 Uiso 1 1 calc R . .
H5C H 0.0764 0.6604 -0.1470 0.049 Uiso 1 1 calc R . .
C6 C 0.02520(14) 0.65370(8) 0.04570(18) 0.0322(4) Uani 1 1 d . . .
H6A H 0.0913 0.6520 0.0646 0.048 Uiso 1 1 calc R . .
H6B H 0.0002 0.6175 0.0332 0.048 Uiso 1 1 calc R . .
H6C H 0.0082 0.6703 0.1081 0.048 Uiso 1 1 calc R . .
C7 C -0.11596(13) 0.68995(9) -0.0879(2) 0.0383(5) Uani 1 1 d . . .
H7A H -0.1311 0.7064 -0.0240 0.058 Uiso 1 1 calc R . .
H7B H -0.1415 0.6539 -0.1003 0.058 Uiso 1 1 calc R . .
H7C H -0.1413 0.7115 -0.1558 0.058 Uiso 1 1 calc R . .
C8 C 0.03591(12) 0.88839(7) -0.03986(16) 0.0246(4) Uani 1 1 d . . .
C9 C 0.01600(13) 0.91172(8) -0.16022(17) 0.0283(4) Uani 1 1 d . . .
C10 C -0.00070(16) 0.97224(9) -0.1752(2) 0.0377(5) Uani 1 1 d . . .
C11 C 0.42910(12) 0.91443(7) 0.12171(14) 0.0200(3) Uani 1 1 d . . .
C12 C 0.52297(12) 0.91296(7) 0.15225(15) 0.0227(3) Uani 1 1 d . . .
H12 H 0.5638 0.9420 0.1748 0.027 Uiso 1 1 calc R . .
C13 C 0.54394(11) 0.85989(7) 0.14259(14) 0.0202(3) Uani 1 1 d . . .
C14 C 0.36774(12) 0.96193(7) 0.11794(15) 0.0229(3) Uani 1 1 d . . .
C15 C 0.42590(14) 1.01184(8) 0.15675(19) 0.0332(4) Uani 1 1 d . . .
H15A H 0.4659 1.0063 0.2336 0.050 Uiso 1 1 calc R . .
H15B H 0.3865 1.0426 0.1559 0.050 Uiso 1 1 calc R . .
H15C H 0.4624 1.0185 0.1057 0.050 Uiso 1 1 calc R . .
C16 C 0.30654(14) 0.97091(8) -0.00322(16) 0.0292(4) Uani 1 1 d . . .
H16A H 0.3441 0.9773 -0.0532 0.044 Uiso 1 1 calc R . .
H16B H 0.2676 1.0019 -0.0048 0.044 Uiso 1 1 calc R . .
H16C H 0.2689 0.9392 -0.0289 0.044 Uiso 1 1 calc R . .
C17 C 0.30999(14) 0.95234(8) 0.19784(17) 0.0291(4) Uani 1 1 d . . .
H17A H 0.2725 0.9205 0.1736 0.044 Uiso 1 1 calc R . .
H17B H 0.2709 0.9833 0.1960 0.044 Uiso 1 1 calc R . .
H17C H 0.3497 0.9471 0.2749 0.044 Uiso 1 1 calc R . .
C18 C 0.63581(12) 0.83735(7) 0.15952(16) 0.0239(4) Uani 1 1 d . . .
C19 C 0.66555(13) 0.83790(8) 0.05095(17) 0.0287(4) Uani 1 1 d . . .
C20 C 0.76334(15) 0.82121(12) 0.0601(2) 0.0444(6) Uani 1 1 d . . .
C21 C 0.47617(12) 0.62468(7) 0.05146(14) 0.0201(3) Uani 1 1 d . . .
C22 C 0.42629(12) 0.57767(7) 0.03102(15) 0.0216(3) Uani 1 1 d . . .
H22 H 0.4477 0.5427 0.0244 0.026 Uiso 1 1 calc R . .
C23 C 0.33816(12) 0.59321(7) 0.02233(14) 0.0199(3) Uani 1 1 d . . .
C24 C 0.57653(12) 0.63290(7) 0.06791(16) 0.0243(4) Uani 1 1 d . . .
C25 C 0.62185(13) 0.65530(8) 0.18664(18) 0.0305(4) Uani 1 1 d . . .
H25A H 0.5936 0.6894 0.1955 0.046 Uiso 1 1 calc R . .
H25B H 0.6865 0.6608 0.1968 0.046 Uiso 1 1 calc R . .
H25C H 0.6143 0.6300 0.2434 0.046 Uiso 1 1 calc R . .
C26 C 0.59035(14) 0.67113(8) -0.02213(18) 0.0320(4) Uani 1 1 d . . .
H26A H 0.5601 0.6568 -0.0973 0.048 Uiso 1 1 calc R . .
H26B H 0.6552 0.6750 -0.0127 0.048 Uiso 1 1 calc R . .
H26C H 0.5646 0.7061 -0.0138 0.048 Uiso 1 1 calc R . .
C27 C 0.62049(14) 0.57920(8) 0.0559(2) 0.0340(5) Uani 1 1 d . . .
H27A H 0.6118 0.5542 0.1125 0.051 Uiso 1 1 calc R . .
H27B H 0.6854 0.5844 0.0673 0.051 Uiso 1 1 calc R . .
H27C H 0.5924 0.5648 -0.0198 0.051 Uiso 1 1 calc R . .
C28 C 0.25723(12) 0.55813(7) 0.00246(15) 0.0219(3) Uani 1 1 d . . .
C29 C 0.24745(12) 0.53041(7) 0.10965(16) 0.0247(4) Uani 1 1 d . . .
C30 C 0.17226(14) 0.48835(8) 0.09390(19) 0.0333(4) Uani 1 1 d . . .
C31 C 0.35764(13) 0.81212(8) 0.80926(15) 0.0263(4) Uani 1 1 d . . .
C32 C 0.39982(13) 0.76274(8) 0.81229(15) 0.0272(4) Uani 1 1 d . . .
H32 H 0.4635 0.7614 0.8251 0.033 Uiso 1 1 calc R . .
C33 C 0.35055(15) 0.71545(9) 0.79698(15) 0.0322(4) Uani 1 1 d . . .
H33 H 0.3806 0.6822 0.7994 0.039 Uiso 1 1 calc R . .
C34 C 0.25760(15) 0.71678(9) 0.77817(16) 0.0343(4) Uani 1 1 d . . .
H34 H 0.2237 0.6846 0.7678 0.041 Uiso 1 1 calc R . .
C35 C 0.21450(14) 0.76561(9) 0.77465(16) 0.0336(4) Uani 1 1 d . . .
H35 H 0.1508 0.7668 0.7612 0.040 Uiso 1 1 calc R . .
C36 C 0.26386(14) 0.81264(8) 0.79059(15) 0.0290(4) Uani 1 1 d . . .
H36 H 0.2335 0.8457 0.7888 0.035 Uiso 1 1 calc R . .
C37 C 0.41133(14) 0.86300(8) 0.82498(16) 0.0306(4) Uani 1 1 d . . .
H37A H 0.4659 0.8592 0.8894 0.046 Uiso 1 1 calc R . .
H37B H 0.3744 0.8924 0.8392 0.046 Uiso 1 1 calc R . .
H37C H 0.4287 0.8705 0.7566 0.046 Uiso 1 1 calc R . .
F1 F -0.03536(8) 0.90199(5) -0.00207(10) 0.0332(3) Uani 1 1 d . . .
F2 F 0.10990(8) 0.91429(4) 0.02651(10) 0.0316(2) Uani 1 1 d . . .
F3 F -0.05734(9) 0.88706(5) -0.22782(11) 0.0397(3) Uani 1 1 d . . .
F4 F 0.08756(8) 0.90049(5) -0.19798(11) 0.0369(3) Uani 1 1 d . . .
F5 F -0.07148(11) 0.98680(6) -0.14324(14) 0.0576(4) Uani 1 1 d . . .
F6 F 0.07047(11) 0.99958(5) -0.11658(13) 0.0530(4) Uani 1 1 d . . .
F7 F -0.01720(10) 0.98465(6) -0.28373(12) 0.0494(4) Uani 1 1 d . . .
F8 F 0.64233(8) 0.78640(5) 0.19751(10) 0.0326(3) Uani 1 1 d . . .
F9 F 0.69775(7) 0.86659(5) 0.23787(10) 0.0337(3) Uani 1 1 d . . .
F10 F 0.61031(8) 0.80513(5) -0.02473(10) 0.0358(3) Uani 1 1 d . . .
F11 F 0.65501(8) 0.88772(5) 0.00811(11) 0.0382(3) Uani 1 1 d . . .
F12 F 0.78145(10) 0.77323(7) 0.10588(14) 0.0591(4) Uani 1 1 d . . .
F13 F 0.82206(9) 0.85563(8) 0.12142(14) 0.0619(4) Uani 1 1 d . . .
F14 F 0.77246(10) 0.81986(8) -0.04334(13) 0.0632(5) Uani 1 1 d . . .
F15 F 0.26148(8) 0.51847(4) -0.07089(10) 0.0296(2) Uani 1 1 d . . .
F16 F 0.17948(7) 0.58521(4) -0.04443(10) 0.0307(2) Uani 1 1 d . . .
F17 F 0.32632(8) 0.50601(5) 0.16278(11) 0.0373(3) Uani 1 1 d . . .
F18 F 0.23207(8) 0.56837(5) 0.17850(10) 0.0358(3) Uani 1 1 d . . .
F19 F 0.18668(12) 0.44684(5) 0.03587(15) 0.0579(4) Uani 1 1 d . . .
F20 F 0.17053(9) 0.47095(6) 0.19453(12) 0.0464(3) Uani 1 1 d . . .
F21 F 0.09259(8) 0.50880(6) 0.04139(13) 0.0500(4) Uani 1 1 d . . .

loop_
_atom_site_aniso_label
_atom_site_aniso_U_11
_atom_site_aniso_U_22
_atom_site_aniso_U_33
_atom_site_aniso_U_23
_atom_site_aniso_U_13
_atom_site_aniso_U_12
Ag1 0.01650(6) 0.01582(6) 0.02316(6) -0.00064(4) 0.00525(5) 0.00222(4)
Ag2 0.01584(6) 0.01703(6) 0.02318(6) -0.00123(4) 0.00606(5) -0.00030(4)
Ag3 0.01911(6) 0.01365(6) 0.02279(7) -0.00068(4) 0.00782(5) 0.00079(4)
N1 0.0177(7) 0.0174(7) 0.0239(7) -0.0012(5) 0.0051(6) -0.0002(5)
N2 0.0171(7) 0.0177(7) 0.0244(7) -0.0015(5) 0.0064(6) 0.0011(5)
N3 0.0178(7) 0.0163(6) 0.0205(7) -0.0015(5) 0.0063(5) 0.0009(5)
N4 0.0174(7) 0.0160(7) 0.0220(7) -0.0009(5) 0.0072(5) 0.0006(5)
N5 0.0186(7) 0.0173(7) 0.0200(7) 0.0002(5) 0.0081(5) 0.0013(5)
N6 0.0184(7) 0.0171(7) 0.0190(7) -0.0002(5) 0.0059(5) 0.0008(5)
C1 0.0180(8) 0.0227(8) 0.0266(9) -0.0006(7) 0.0062(7) -0.0013(7)
C2 0.0173(8) 0.0251(9) 0.0394(10) -0.0013(8) 0.0072(7) 0.0024(7)
C3 0.0191(8) 0.0194(8) 0.0291(9) -0.0005(7) 0.0081(7) 0.0026(6)
C4 0.0186(8) 0.0224(9) 0.0398(11) 0.0010(8) 0.0045(7) -0.0014(7)
C5 0.0285(10) 0.0265(10) 0.0371(11) -0.0049(8) 0.0004(8) -0.0013(8)
C6 0.0276(10) 0.0260(10) 0.0427(11) 0.0053(8) 0.0097(8) -0.0038(8)
C7 0.0193(9) 0.0314(11) 0.0617(14) -0.0004(10) 0.0080(9) -0.0045(8)
C8 0.0205(8) 0.0223(9) 0.0330(9) -0.0042(7) 0.0109(7) 0.0030(7)
C9 0.0270(9) 0.0256(9) 0.0340(10) -0.0018(8) 0.0118(8) 0.0044(7)
C10 0.0441(12) 0.0290(11) 0.0437(12) 0.0066(9) 0.0184(10) 0.0119(9)
C11 0.0227(8) 0.0179(8) 0.0200(8) -0.0016(6) 0.0072(6) 0.0000(6)
C12 0.0210(8) 0.0187(8) 0.0273(9) -0.0023(7) 0.0057(7) -0.0033(7)
C13 0.0188(8) 0.0199(8) 0.0220(8) 0.0000(6) 0.0061(6) -0.0007(6)
C14 0.0249(9) 0.0171(8) 0.0259(9) -0.0027(7) 0.0062(7) 0.0021(7)
C15 0.0339(10) 0.0192(9) 0.0444(12) -0.0050(8) 0.0081(9) 0.0016(8)
C16 0.0318(10) 0.0227(9) 0.0314(10) 0.0017(7) 0.0066(8) 0.0058(8)
C17 0.0322(10) 0.0264(9) 0.0311(10) -0.0044(8) 0.0132(8) 0.0067(8)
C18 0.0189(8) 0.0209(8) 0.0302(9) 0.0008(7) 0.0048(7) 0.0008(7)
C19 0.0189(8) 0.0340(10) 0.0338(10) 0.0028(8) 0.0085(7) 0.0025(7)
C20 0.0239(10) 0.0672(17) 0.0440(13) 0.0084(12) 0.0128(9) 0.0124(11)
C21 0.0228(8) 0.0179(8) 0.0221(8) 0.0013(6) 0.0102(6) 0.0041(6)
C22 0.0233(8) 0.0162(8) 0.0275(9) -0.0010(6) 0.0107(7) 0.0030(6)
C23 0.0227(8) 0.0163(8) 0.0209(8) -0.0001(6) 0.0069(6) 0.0008(6)
C24 0.0226(9) 0.0190(8) 0.0352(10) 0.0022(7) 0.0142(7) 0.0030(7)
C25 0.0220(9) 0.0266(9) 0.0410(11) 0.0024(8) 0.0063(8) 0.0019(7)
C26 0.0313(10) 0.0283(10) 0.0429(11) 0.0074(8) 0.0212(9) 0.0030(8)
C27 0.0274(10) 0.0227(9) 0.0578(13) 0.0012(9) 0.0216(9) 0.0058(8)
C28 0.0210(8) 0.0163(8) 0.0280(9) -0.0008(7) 0.0068(7) 0.0022(6)
C29 0.0208(8) 0.0228(9) 0.0315(9) -0.0011(7) 0.0092(7) 0.0008(7)
C30 0.0312(10) 0.0283(10) 0.0441(12) -0.0017(9) 0.0170(9) -0.0060(8)
C31 0.0311(10) 0.0317(10) 0.0167(8) 0.0024(7) 0.0080(7) 0.0028(8)
C32 0.0296(9) 0.0361(10) 0.0160(8) 0.0012(7) 0.0070(7) 0.0060(8)
C33 0.0467(12) 0.0324(10) 0.0179(8) 0.0000(7) 0.0101(8) 0.0058(9)
C34 0.0457(12) 0.0385(11) 0.0190(9) 0.0010(8) 0.0097(8) -0.0079(9)
C35 0.0315(10) 0.0489(13) 0.0216(9) 0.0070(8) 0.0095(8) 0.0000(9)
C36 0.0333(10) 0.0359(10) 0.0194(8) 0.0051(7) 0.0104(7) 0.0082(8)
C37 0.0350(10) 0.0341(11) 0.0225(9) 0.0032(8) 0.0083(8) 0.0025(8)
F1 0.0333(6) 0.0290(6) 0.0451(7) 0.0011(5) 0.0233(5) 0.0104(5)
F2 0.0314(6) 0.0205(5) 0.0396(6) -0.0052(5) 0.0053(5) 0.0000(4)
F3 0.0359(7) 0.0398(7) 0.0370(7) 0.0001(5) 0.0007(5) 0.0016(5)
F4 0.0399(7) 0.0348(7) 0.0443(7) 0.0015(5) 0.0252(6) 0.0100(5)
F5 0.0675(10) 0.0438(8) 0.0759(11) 0.0200(7) 0.0436(9) 0.0340(7)
F6 0.0702(10) 0.0264(7) 0.0581(9) 0.0032(6) 0.0121(8) -0.0028(7)
F7 0.0653(9) 0.0416(8) 0.0434(8) 0.0151(6) 0.0195(7) 0.0139(7)
F8 0.0279(6) 0.0249(6) 0.0455(7) 0.0088(5) 0.0116(5) 0.0072(5)
F9 0.0201(5) 0.0374(7) 0.0377(6) -0.0072(5) -0.0004(5) -0.0021(5)
F10 0.0279(6) 0.0446(7) 0.0343(6) -0.0094(5) 0.0081(5) 0.0022(5)
F11 0.0322(6) 0.0403(7) 0.0458(7) 0.0167(6) 0.0176(5) 0.0031(5)
F12 0.0446(8) 0.0717(11) 0.0640(10) 0.0151(8) 0.0208(7) 0.0342(8)
F13 0.0195(6) 0.1003(13) 0.0637(10) 0.0036(9) 0.0088(6) -0.0095(7)
F14 0.0331(8) 0.1164(15) 0.0470(8) 0.0121(9) 0.0226(6) 0.0217(8)
F15 0.0374(6) 0.0207(5) 0.0331(6) -0.0091(4) 0.0141(5) -0.0047(5)
F16 0.0212(5) 0.0217(5) 0.0432(7) 0.0012(5) 0.0003(5) 0.0017(4)
F17 0.0241(6) 0.0412(7) 0.0458(7) 0.0207(6) 0.0092(5) 0.0032(5)
F18 0.0404(7) 0.0368(7) 0.0356(6) -0.0128(5) 0.0195(5) -0.0095(5)
F19 0.0765(11) 0.0285(7) 0.0879(12) -0.0189(7) 0.0541(9) -0.0227(7)
F20 0.0436(8) 0.0476(8) 0.0546(8) 0.0113(6) 0.0246(7) -0.0110(6)
F21 0.0241(6) 0.0574(9) 0.0652(9) 0.0084(7) 0.0080(6) -0.0112(6)

loop_
_atom_type_symbol
_atom_type_description
_atom_type_scat_dispersion_real
_atom_type_scat_dispersion_imag
_atom_type_scat_source
C C 0.0033 0.0016 'International Tables Vol C Tables 4.2.6.8 and 6.1.1.4'
H H 0.0000 0.0000 'International Tables Vol C Tables 4.2.6.8 and 6.1.1.4'
N N 0.0061 0.0033 'International Tables Vol C Tables 4.2.6.8 and 6.1.1.4'
F F 0.0171 0.0103 'International Tables Vol C Tables 4.2.6.8 and 6.1.1.4'
Ag Ag -0.8971 1.1015 'International Tables Vol C Tables 4.2.6.8 and 6.1.1.4'

loop_
_geom_angle_atom_site_label_1
_geom_angle_atom_site_label_2
_geom_angle_atom_site_label_3
_geom_angle
_geom_angle_site_symmetry_1
_geom_angle_site_symmetry_3
_geom_angle_publ_flag
N1 Ag1 N6 175.17(6) . . ?
N2 Ag2 N3 177.15(5) . . ?
N5 Ag3 N4 177.27(6) . . ?
C1 N1 N2 109.01(14) . . ?
C1 N1 Ag1 131.23(12) . . ?
N2 N1 Ag1 119.71(11) . . ?
C3 N2 N1 107.05(14) . . ?
C3 N2 Ag2 134.70(12) . . ?
N1 N2 Ag2 118.24(10) . . ?
C11 N3 N4 109.05(13) . . ?
C11 N3 Ag2 131.76(12) . . ?
N4 N3 Ag2 119.18(10) . . ?
C13 N4 N3 106.76(13) . . ?
C13 N4 Ag3 134.36(12) . . ?
N3 N4 Ag3 118.79(10) . . ?
C21 N5 N6 109.27(14) . . ?
C21 N5 Ag3 132.38(12) . . ?
N6 N5 Ag3 118.32(10) . . ?
C23 N6 N5 106.86(13) . . ?
C23 N6 Ag1 133.52(12) . . ?
N5 N6 Ag1 119.09(10) . . ?
N1 C1 C2 108.45(16) . . ?
N1 C1 C4 122.43(16) . . ?
C2 C1 C4 129.10(16) . . ?
C3 C2 C1 105.03(16) . . ?
C3 C2 H2 127.5 . . ?
C1 C2 H2 127.5 . . ?
N2 C3 C2 110.44(15) . . ?
N2 C3 C8 122.88(16) . . ?
C2 C3 C8 126.66(16) . . ?
C1 C4 C5 109.07(16) . . ?
C1 C4 C6 110.26(16) . . ?
C5 C4 C6 110.83(16) . . ?
C1 C4 C7 109.09(16) . . ?
C5 C4 C7 109.23(17) . . ?
C6 C4 C7 108.33(17) . . ?
C4 C5 H5A 109.5 . . ?
C4 C5 H5B 109.5 . . ?
H5A C5 H5B 109.5 . . ?
C4 C5 H5C 109.5 . . ?
H5A C5 H5C 109.5 . . ?
H5B C5 H5C 109.5 . . ?
C4 C6 H6A 109.5 . . ?
C4 C6 H6B 109.5 . . ?
H6A C6 H6B 109.5 . . ?
C4 C6 H6C 109.5 . . ?
H6A C6 H6C 109.5 . . ?
H6B C6 H6C 109.5 . . ?
C4 C7 H7A 109.5 . . ?
C4 C7 H7B 109.5 . . ?
H7A C7 H7B 109.5 . . ?
C4 C7 H7C 109.5 . . ?
H7A C7 H7C 109.5 . . ?
H7B C7 H7C 109.5 . . ?
F2 C8 F1 107.08(14) . . ?
F2 C8 C3 111.89(15) . . ?
F1 C8 C3 109.98(15) . . ?
F2 C8 C9 107.16(15) . . ?
F1 C8 C9 106.67(14) . . ?
C3 C8 C9 113.71(15) . . ?
F3 C9 F4 108.30(16) . . ?
F3 C9 C10 107.29(17) . . ?
F4 C9 C10 106.76(16) . . ?
F3 C9 C8 108.56(16) . . ?
F4 C9 C8 107.79(15) . . ?
C10 C9 C8 117.82(16) . . ?
F6 C10 F5 108.8(2) . . ?
F6 C10 F7 108.37(19) . . ?
F5 C10 F7 108.09(18) . . ?
F6 C10 C9 111.29(18) . . ?
F5 C10 C9 111.12(18) . . ?
F7 C10 C9 109.09(18) . . ?
N3 C11 C12 108.74(15) . . ?
N3 C11 C14 122.62(15) . . ?
C12 C11 C14 128.63(16) . . ?
C13 C12 C11 104.77(15) . . ?
C13 C12 H12 127.6 . . ?
C11 C12 H12 127.6 . . ?
N4 C13 C12 110.67(15) . . ?
N4 C13 C18 122.83(15) . . ?
C12 C13 C18 126.35(16) . . ?
C11 C14 C15 109.14(15) . . ?
C11 C14 C17 109.59(15) . . ?
C15 C14 C17 108.92(16) . . ?
C11 C14 C16 110.13(14) . . ?
C15 C14 C16 108.78(16) . . ?
C17 C14 C16 110.25(16) . . ?
C14 C15 H15A 109.5 . . ?
C14 C15 H15B 109.5 . . ?
H15A C15 H15B 109.5 . . ?
C14 C15 H15C 109.5 . . ?
H15A C15 H15C 109.5 . . ?
H15B C15 H15C 109.5 . . ?
C14 C16 H16A 109.5 . . ?
C14 C16 H16B 109.5 . . ?
H16A C16 H16B 109.5 . . ?
C14 C16 H16C 109.5 . . ?
H16A C16 H16C 109.5 . . ?
H16B C16 H16C 109.5 . . ?
C14 C17 H17A 109.5 . . ?
C14 C17 H17B 109.5 . . ?
H17A C17 H17B 109.5 . . ?
C14 C17 H17C 109.5 . . ?
H17A C17 H17C 109.5 . . ?
H17B C17 H17C 109.5 . . ?
F8 C18 F9 107.20(14) . . ?
F8 C18 C13 112.19(15) . . ?
F9 C18 C13 109.77(15) . . ?
F8 C18 C19 107.48(15) . . ?
F9 C18 C19 106.82(15) . . ?
C13 C18 C19 113.08(15) . . ?
F10 C19 F11 108.23(16) . . ?
F10 C19 C20 107.02(18) . . ?
F11 C19 C20 106.41(17) . . ?
F10 C19 C18 108.11(15) . . ?
F11 C19 C18 108.59(16) . . ?
C20 C19 C18 118.13(17) . . ?
F13 C20 F12 109.0(2) . . ?
F13 C20 F14 108.7(2) . . ?
F12 C20 F14 108.7(2) . . ?
F13 C20 C19 111.0(2) . . ?
F12 C20 C19 110.91(19) . . ?
F14 C20 C19 108.47(18) . . ?
N5 C21 C22 108.78(15) . . ?
N5 C21 C24 122.21(15) . . ?
C22 C21 C24 129.02(15) . . ?
C21 C22 C23 104.76(15) . . ?
C21 C22 H22 127.6 . . ?
C23 C22 H22 127.6 . . ?
N6 C23 C22 110.34(15) . . ?
N6 C23 C28 122.51(15) . . ?
C22 C23 C28 127.13(15) . . ?
C21 C24 C26 110.12(15) . . ?
C21 C24 C27 109.40(15) . . ?
C26 C24 C27 108.44(16) . . ?
C21 C24 C25 109.67(15) . . ?
C26 C24 C25 110.29(16) . . ?
C27 C24 C25 108.89(16) . . ?
C24 C25 H25A 109.5 . . ?
C24 C25 H25B 109.5 . . ?
H25A C25 H25B 109.5 . . ?
C24 C25 H25C 109.5 . . ?
H25A C25 H25C 109.5 . . ?
H25B C25 H25C 109.5 . . ?
C24 C26 H26A 109.5 . . ?
C24 C26 H26B 109.5 . . ?
H26A C26 H26B 109.5 . . ?
C24 C26 H26C 109.5 . . ?
H26A C26 H26C 109.5 . . ?
H26B C26 H26C 109.5 . . ?
C24 C27 H27A 109.5 . . ?
C24 C27 H27B 109.5 . . ?
H27A C27 H27B 109.5 . . ?
C24 C27 H27C 109.5 . . ?
H27A C27 H27C 109.5 . . ?
H27B C27 H27C 109.5 . . ?
F16 C28 F15 106.95(14) . . ?
F16 C28 C23 111.79(14) . . ?
F15 C28 C23 109.72(14) . . ?
F16 C28 C29 107.13(14) . . ?
F15 C28 C29 106.39(14) . . ?
C23 C28 C29 114.46(15) . . ?
F18 C29 F17 108.33(16) . . ?
F18 C29 C30 107.24(15) . . ?
F17 C29 C30 106.93(15) . . ?
F18 C29 C28 107.95(15) . . ?
F17 C29 C28 108.63(14) . . ?
C30 C29 C28 117.46(16) . . ?
F21 C30 F19 108.76(19) . . ?
F21 C30 F20 108.47(17) . . ?
F19 C30 F20 107.82(18) . . ?
F21 C30 C29 110.95(17) . . ?
F19 C30 C29 111.47(16) . . ?
F20 C30 C29 109.27(17) . . ?
C32 C31 C36 117.78(19) . . ?
C32 C31 C37 120.92(18) . . ?
C36 C31 C37 121.30(18) . . ?
C33 C32 C31 121.32(19) . . ?
C33 C32 H32 119.3 . . ?
C31 C32 H32 119.3 . . ?
C34 C33 C32 120.1(2) . . ?
C34 C33 H33 120.0 . . ?
C32 C33 H33 120.0 . . ?
C33 C34 C35 119.4(2) . . ?
C33 C34 H34 120.3 . . ?
C35 C34 H34 120.3 . . ?
C36 C35 C34 120.4(2) . . ?
C36 C35 H35 119.8 . . ?
C34 C35 H35 119.8 . . ?
C35 C36 C31 121.04(19) . . ?
C35 C36 H36 119.5 . . ?
C31 C36 H36 119.5 . . ?
C31 C37 H37A 109.5 . . ?
C31 C37 H37B 109.5 . . ?
H37A C37 H37B 109.5 . . ?
C31 C37 H37C 109.5 . . ?
H37A C37 H37C 109.5 . . ?
H37B C37 H37C 109.5 . . ?

loop_
_geom_bond_atom_site_label_1
_geom_bond_atom_site_label_2
_geom_bond_distance
_geom_bond_site_symmetry_2
_geom_bond_publ_flag
Ag1 N1 2.0981(14) . ?
Ag1 N6 2.1021(14) . ?
Ag2 N2 2.1009(14) . ?
Ag2 N3 2.1015(14) . ?
Ag3 N5 2.1088(14) . ?
Ag3 N4 2.1102(14) . ?
N1 C1 1.354(2) . ?
N1 N2 1.3649(19) . ?
N2 C3 1.345(2) . ?
N3 C11 1.351(2) . ?
N3 N4 1.3665(19) . ?
N4 C13 1.344(2) . ?
N5 C21 1.349(2) . ?
N5 N6 1.367(2) . ?
N6 C23 1.347(2) . ?
C1 C2 1.392(3) . ?
C1 C4 1.516(3) . ?
C2 C3 1.381(3) . ?
C2 H2 0.9500 . ?
C3 C8 1.484(2) . ?
C4 C5 1.533(3) . ?
C4 C6 1.535(3) . ?
C4 C7 1.536(3) . ?
C5 H5A 0.9800 . ?
C5 H5B 0.9800 . ?
C5 H5C 0.9800 . ?
C6 H6A 0.9800 . ?
C6 H6B 0.9800 . ?
C6 H6C 0.9800 . ?
C7 H7A 0.9800 . ?
C7 H7B 0.9800 . ?
C7 H7C 0.9800 . ?
C8 F2 1.361(2) . ?
C8 F1 1.362(2) . ?
C8 C9 1.547(3) . ?
C9 F3 1.345(2) . ?
C9 F4 1.352(2) . ?
C9 C10 1.541(3) . ?
C10 F6 1.318(3) . ?
C10 F5 1.321(3) . ?
C10 F7 1.331(3) . ?
C11 C12 1.388(2) . ?
C11 C14 1.515(2) . ?
C12 C13 1.383(2) . ?
C12 H12 0.9500 . ?
C13 C18 1.485(2) . ?
C14 C15 1.533(3) . ?
C14 C17 1.536(3) . ?
C14 C16 1.537(3) . ?
C15 H15A 0.9800 . ?
C15 H15B 0.9800 . ?
C15 H15C 0.9800 . ?
C16 H16A 0.9800 . ?
C16 H16B 0.9800 . ?
C16 H16C 0.9800 . ?
C17 H17A 0.9800 . ?
C17 H17B 0.9800 . ?
C17 H17C 0.9800 . ?
C18 F8 1.355(2) . ?
C18 F9 1.360(2) . ?
C18 C19 1.546(3) . ?
C19 F10 1.346(2) . ?
C19 F11 1.348(2) . ?
C19 C20 1.540(3) . ?
C20 F13 1.319(3) . ?
C20 F12 1.324(3) . ?
C20 F14 1.332(3) . ?
C21 C22 1.390(2) . ?
C21 C24 1.518(2) . ?
C22 C23 1.391(2) . ?
C22 H22 0.9500 . ?
C23 C28 1.489(2) . ?
C24 C26 1.534(3) . ?
C24 C27 1.535(2) . ?
C24 C25 1.537(3) . ?
C25 H25A 0.9800 . ?
C25 H25B 0.9800 . ?
C25 H25C 0.9800 . ?
C26 H26A 0.9800 . ?
C26 H26B 0.9800 . ?
C26 H26C 0.9800 . ?
C27 H27A 0.9800 . ?
C27 H27B 0.9800 . ?
C27 H27C 0.9800 . ?
C28 F16 1.353(2) . ?
C28 F15 1.362(2) . ?
C28 C29 1.546(3) . ?
C29 F18 1.346(2) . ?
C29 F17 1.349(2) . ?
C29 C30 1.539(3) . ?
C30 F21 1.315(3) . ?
C30 F19 1.321(2) . ?
C30 F20 1.330(3) . ?
C31 C32 1.395(3) . ?
C31 C36 1.399(3) . ?
C31 C37 1.503(3) . ?
C32 C33 1.392(3) . ?
C32 H32 0.9500 . ?
C33 C34 1.387(3) . ?
C33 H33 0.9500 . ?
C34 C35 1.388(3) . ?
C34 H34 0.9500 . ?
C35 C36 1.386(3) . ?
C35 H35 0.9500 . ?
C36 H36 0.9500 . ?
C37 H37A 0.9800 . ?
C37 H37B 0.9800 . ?
C37 H37C 0.9800 . ?
